data_7214930
loop_
_publ_author_name
'Jia, Hong-Li'
'Jia, Ming-Jun'
'Ding, Hong'
'Yu, Jie-Hui'
'Jin, Juan'
'Zhao, Jin-Jing'
'Xu, Ji-Qing'

_publ_section_title
;
 New thiocyanatocadmates with bidentate N-heterocyclic molecules as the
 templating agents: synthesis and structural characterization
;
_journal_issue 23
_journal_name_full CrystEngComm
_journal_page_first 8000
_journal_paper_doi 10.1039/c2ce26164b
_journal_volume 14
_journal_year 2012
_chemical_formula_sum 'C15 H28 Cd Cl2 N4 S2'
_chemical_formula_weight 511.83
_chemical_name_systematic
;
?
;
_space_group_IT_number 2
_symmetry_cell_setting triclinic
_symmetry_space_group_name_Hall '-P 1'
_symmetry_space_group_name_H-M 'P -1'
_atom_sites_solution_hydrogens geom
_atom_sites_solution_primary direct
_atom_sites_solution_secondary difmap
_audit_creation_method SHELXL-97
_cell_angle_alpha 73.06(3)
_cell_angle_beta 87.16(3)
_cell_angle_gamma 76.67(3)
_cell_formula_units_Z 2
_cell_length_a 5.8919(12)
_cell_length_b 11.934(2)
_cell_length_c 16.684(3)
_cell_measurement_temperature 293(2)
_cell_volume 1091.8(4)
_computing_cell_refinement PROCESS-AUTO
_computing_data_collection PROCESS-AUTO
_computing_data_reduction PROCESS-AUTO
_computing_structure_refinement 'SHELXL-97 (Sheldrick, 1997)'
_computing_structure_solution 'SHELXS-97 (Sheldrick, 1990)'
_diffrn_ambient_temperature 293(2)
_diffrn_detector_area_resol_mean 10.0
_diffrn_measured_fraction_theta_full 0.979
_diffrn_measured_fraction_theta_max 0.979
_diffrn_measurement_device_type 'Rigaku RAXIS-RAPID'
_diffrn_measurement_method w
_diffrn_radiation_monochromator graphite
_diffrn_radiation_source 'fine-focus sealed tube'
_diffrn_radiation_type MoK\a
_diffrn_radiation_wavelength 0.71073
_diffrn_reflns_av_R_equivalents 0.0273
_diffrn_reflns_av_sigmaI/netI 0.0348
_diffrn_reflns_limit_h_max 7
_diffrn_reflns_limit_h_min -7
_diffrn_reflns_limit_k_max 15
_diffrn_reflns_limit_k_min -15
_diffrn_reflns_limit_l_max 21
_diffrn_reflns_limit_l_min -21
_diffrn_reflns_number 10647
_diffrn_reflns_theta_full 27.48
_diffrn_reflns_theta_max 27.48
_diffrn_reflns_theta_min 3.52
_diffrn_standards_decay_% 0
_diffrn_standards_interval_count 0
_diffrn_standards_number 0
_exptl_absorpt_coefficient_mu 1.441
_exptl_absorpt_correction_T_max 0.766
_exptl_absorpt_correction_T_min 0.700
_exptl_absorpt_correction_type empirical
_exptl_absorpt_process_details
;
Process-auto, Higashi, T.(1995).Program for Absorption Correction.
Rigaku Corporation, Tokyo,Japan.
;
_exptl_crystal_colour COLORLESS
_exptl_crystal_density_diffrn 1.557
_exptl_crystal_density_method 'not measured'
_exptl_crystal_description NEEDLE
_exptl_crystal_F_000 520
_exptl_crystal_size_max 0.254
_exptl_crystal_size_mid 0.221
_exptl_crystal_size_min 0.185
_refine_diff_density_max 0.578
_refine_diff_density_min -0.763
_refine_diff_density_rms 0.130
_refine_ls_extinction_method none
_refine_ls_goodness_of_fit_ref 1.175
_refine_ls_hydrogen_treatment constr
_refine_ls_matrix_type full
_refine_ls_number_parameters 217
_refine_ls_number_reflns 4914
_refine_ls_number_restraints 0
_refine_ls_restrained_S_all 1.175
_refine_ls_R_factor_all 0.0372
_refine_ls_R_factor_gt 0.0325
_refine_ls_shift/su_max 0.001
_refine_ls_shift/su_mean 0.000
_refine_ls_structure_factor_coef Fsqd
_refine_ls_weighting_details 'calc w=1/[\s^2^(Fo^2^)+(0.0709P)^2^+0.0000P] where P=(Fo^2^+2Fc^2^)/3'
_refine_ls_weighting_scheme calc
_refine_ls_wR_factor_gt 0.1067
_refine_ls_wR_factor_ref 0.1132
_reflns_number_gt 4336
_reflns_number_total 4914
_reflns_threshold_expression >2sigma(I)
_cod_data_source_file c2ce26164b.txt
_cod_data_source_block 1
_cod_depositor_comments
;
The following automatic conversions were performed:

'_exptl_absorpt_correction_type' value 'EMPIRICAL' changed to
'empirical' according to
/usr/data/users/saulius/automatic-downloads/retrospective/RSC/lib/dictionaries/cif_core.dic
dictionary named 'cif_core.dic' version 2.4.2 from
2011-04-26.

'_refine_ls_hydrogen_treatment' value 'CONSTR' changed
to 'constr' according to
/usr/data/users/saulius/automatic-downloads/retrospective/RSC/lib/dictionaries/cif_core.dic
dictionary named 'cif_core.dic' version 2.4.2 from 2011-04-26.

Automatic conversion script
Id: cif_fix_values 2281 2013-09-26 08:29:07Z andrius 
;
_cod_original_sg_symbol_H-M P-1
_cod_database_code 7214930

loop_
_symmetry_equiv_pos_as_xyz
'x, y, z'
'-x, -y, -z'

loop_
_atom_site_label
_atom_site_type_symbol
_atom_site_fract_x
_atom_site_fract_y
_atom_site_fract_z
_atom_site_U_iso_or_equiv
_atom_site_adp_type
_atom_site_occupancy
_atom_site_symmetry_multiplicity
_atom_site_calc_flag
_atom_site_refinement_flags
Cd1 Cd 0.77812(3) 0.625696(17) 0.709076(12) 0.03525(10) Uani 1 1 d .
Cl1 Cl 0.81352(14) 0.77751(8) 0.56588(5) 0.0507(2) Uani 1 1 d .
Cl2 Cl 0.73726(14) 0.46865(9) 0.85210(5) 0.0593(2) Uani 1 1 d .
S1 S 0.43124(16) 0.79746(10) 0.75028(10) 0.0783(4) Uani 1 1 d .
N4 N 0.4963(4) 0.5599(2) 0.65249(17) 0.0444(6) Uani 1 1 d .
N1 N 0.3107(4) 0.7832(2) 0.49434(15) 0.0415(5) Uani 1 1 d .
H1A H 0.1669 0.7814 0.5149 0.080 Uiso 1 1 calc R
H1B H 0.4117 0.7565 0.5381 0.080 Uiso 1 1 calc R
N2 N 0.2763(4) 1.3818(2) -0.10830(15) 0.0437(6) Uani 1 1 d .
H2A H 0.3611 1.4325 -0.1388 0.080 Uiso 1 1 calc R
H2B H 0.1266 1.4116 -0.1257 0.080 Uiso 1 1 calc R
N3 N 0.0677(4) 0.6795(3) 0.76853(18) 0.0503(7) Uani 1 1 d .
S2 S 0.11839(14) 0.45252(7) 0.66387(6) 0.0473(2) Uani 1 1 d .
C1 C 0.3689(6) 0.6993(3) 0.44147(19) 0.0487(7) Uani 1 1 d .
H1D H 0.3395 0.6217 0.4725 0.058 Uiso 1 1 calc R
H1C H 0.5333 0.6879 0.4283 0.058 Uiso 1 1 calc R
C2 C 0.2247(6) 0.7481(3) 0.36096(18) 0.0448(7) Uani 1 1 d .
H2D H 0.0617 0.7506 0.3741 0.054 Uiso 1 1 calc R
H2C H 0.2728 0.6945 0.3262 0.054 Uiso 1 1 calc R
C3 C 0.2517(5) 0.8733(2) 0.31259(18) 0.0361(6) Uani 1 1 d .
H3A H 0.4186 0.8685 0.3027 0.043 Uiso 1 1 calc R
C4 C 0.1744(6) 0.9552(3) 0.36911(18) 0.0473(7) Uani 1 1 d .
H4B H 0.1908 1.0359 0.3395 0.057 Uiso 1 1 calc R
H4C H 0.0110 0.9590 0.3822 0.057 Uiso 1 1 calc R
C5 C 0.3172(7) 0.9101(3) 0.4496(2) 0.0515(8) Uani 1 1 d .
H5A H 0.4775 0.9155 0.4371 0.062 Uiso 1 1 calc R
H5B H 0.2568 0.9606 0.4856 0.062 Uiso 1 1 calc R
C6 C 0.3595(7) 1.2619(3) -0.12357(19) 0.0529(8) Uani 1 1 d .
H6A H 0.5258 1.2337 -0.1116 0.063 Uiso 1 1 calc R
H6B H 0.3335 1.2695 -0.1820 0.063 Uiso 1 1 calc R
C7 C 0.2322(7) 1.1716(3) -0.06887(18) 0.0494(7) Uani 1 1 d .
H7A H 0.2936 1.0937 -0.0780 0.059 Uiso 1 1 calc R
H7B H 0.0680 1.1962 -0.0847 0.059 Uiso 1 1 calc R
C8 C 0.2579(5) 1.1606(3) 0.02383(17) 0.0402(6) Uani 1 1 d .
H8A H 0.4249 1.1352 0.0382 0.048 Uiso 1 1 calc R
C9 C 0.1696(6) 1.2843(3) 0.03627(18) 0.0438(7) Uani 1 1 d .
H9A H 0.0038 1.3111 0.0232 0.053 Uiso 1 1 calc R
H9B H 0.1915 1.2791 0.0946 0.053 Uiso 1 1 calc R
C10 C 0.2945(6) 1.3757(3) -0.01826(19) 0.0470(7) Uani 1 1 d .
H10A H 0.2269 1.4542 -0.0109 0.056 Uiso 1 1 calc R
H10B H 0.4576 1.3539 -0.0012 0.056 Uiso 1 1 calc R
C11 C 0.1280(6) 0.9215(3) 0.22729(18) 0.0416(6) Uani 1 1 d .
H11A H -0.0387 0.9447 0.2350 0.050 Uiso 1 1 calc R
H11B H 0.1558 0.8582 0.2000 0.050 Uiso 1 1 calc R
C12 C 0.2118(6) 1.0298(3) 0.17098(17) 0.0441(7) Uani 1 1 d .
H12A H 0.1526 1.0980 0.1925 0.053 Uiso 1 1 calc R
H12B H 0.3808 1.0122 0.1747 0.053 Uiso 1 1 calc R
C13 C 0.1397(6) 1.0654(3) 0.07969(18) 0.0453(7) Uani 1 1 d .
H13A H -0.0280 1.0959 0.0746 0.054 Uiso 1 1 calc R
H13B H 0.1773 0.9944 0.0600 0.054 Uiso 1 1 calc R
C14 C 0.2189(5) 0.7272(3) 0.76040(19) 0.0400(6) Uani 1 1 d .
C15 C 0.3393(5) 0.5160(2) 0.65846(16) 0.0310(5) Uani 1 1 d .

loop_
_atom_site_aniso_label
_atom_site_aniso_U_11
_atom_site_aniso_U_22
_atom_site_aniso_U_33
_atom_site_aniso_U_23
_atom_site_aniso_U_13
_atom_site_aniso_U_12
Cd1 0.02547(14) 0.04065(14) 0.04011(14) -0.00812(9) -0.00064(9) -0.01264(9)
Cl1 0.0426(4) 0.0503(4) 0.0522(4) 0.0009(3) -0.0021(4) -0.0160(3)
Cl2 0.0350(4) 0.0772(6) 0.0498(4) 0.0091(4) 0.0035(4) -0.0170(4)
S1 0.0359(4) 0.0587(6) 0.1604(12) -0.0586(7) 0.0188(6) -0.0191(4)
N4 0.0324(12) 0.0494(15) 0.0564(15) -0.0201(12) 0.0047(12) -0.0140(11)
N1 0.0409(13) 0.0403(13) 0.0373(11) -0.0043(10) -0.0025(11) -0.0054(10)
N2 0.0356(12) 0.0459(14) 0.0422(12) -0.0009(10) 0.0039(11) -0.0103(10)
N3 0.0331(13) 0.0741(19) 0.0599(16) -0.0392(15) 0.0108(12) -0.0206(13)
S2 0.0363(4) 0.0424(4) 0.0739(5) -0.0275(4) 0.0116(4) -0.0181(3)
C1 0.061(2) 0.0344(15) 0.0398(14) -0.0035(12) -0.0025(14) 0.0012(13)
C2 0.064(2) 0.0305(14) 0.0401(14) -0.0086(11) -0.0023(14) -0.0117(13)
C3 0.0386(14) 0.0323(13) 0.0360(12) -0.0070(10) 0.0005(12) -0.0085(11)
C4 0.065(2) 0.0309(14) 0.0420(15) -0.0085(12) -0.0105(15) -0.0038(13)
C5 0.071(2) 0.0389(16) 0.0455(15) -0.0105(13) -0.0089(16) -0.0142(15)
C6 0.062(2) 0.0510(18) 0.0383(14) -0.0087(13) 0.0091(15) -0.0060(15)
C7 0.069(2) 0.0420(17) 0.0367(14) -0.0113(12) -0.0012(15) -0.0111(15)
C8 0.0433(16) 0.0407(15) 0.0330(13) -0.0052(11) -0.0041(12) -0.0086(12)
C9 0.0510(17) 0.0435(16) 0.0382(14) -0.0116(12) 0.0083(13) -0.0153(13)
C10 0.0527(18) 0.0477(17) 0.0440(15) -0.0137(13) 0.0064(14) -0.0182(14)
C11 0.0509(17) 0.0363(14) 0.0368(13) -0.0069(11) -0.0032(13) -0.0123(12)
C12 0.0583(19) 0.0402(15) 0.0333(13) -0.0057(11) -0.0023(13) -0.0159(13)
C13 0.0547(18) 0.0424(16) 0.0382(14) -0.0047(12) -0.0070(14) -0.0168(14)
C14 0.0254(12) 0.0506(17) 0.0511(16) -0.0270(14) 0.0011(12) -0.0066(11)
C15 0.0288(12) 0.0300(12) 0.0342(12) -0.0104(10) -0.0002(10) -0.0051(10)

loop_
_atom_type_symbol
_atom_type_description
_atom_type_scat_dispersion_real
_atom_type_scat_dispersion_imag
_atom_type_scat_source
C C 0.0033 0.0016 'International Tables Vol C Tables 4.2.6.8 and 6.1.1.4'
H H 0.0000 0.0000 'International Tables Vol C Tables 4.2.6.8 and 6.1.1.4'
N N 0.0061 0.0033 'International Tables Vol C Tables 4.2.6.8 and 6.1.1.4'
S S 0.1246 0.1234 'International Tables Vol C Tables 4.2.6.8 and 6.1.1.4'
Cl Cl 0.1484 0.1585 'International Tables Vol C Tables 4.2.6.8 and 6.1.1.4'
Cd Cd -0.8075 1.2024 'International Tables Vol C Tables 4.2.6.8 and 6.1.1.4'

loop_
_geom_angle_atom_site_label_1
_geom_angle_atom_site_label_2
_geom_angle_atom_site_label_3
_geom_angle
_geom_angle_site_symmetry_1
_geom_angle_site_symmetry_3
N3 Cd1 N4 176.74(9) 1_655 .
N3 Cd1 Cl1 92.14(9) 1_655 .
N4 Cd1 Cl1 90.09(8) . .
N3 Cd1 Cl2 89.29(9) 1_655 .
N4 Cd1 Cl2 88.46(8) . .
Cl1 Cd1 Cl2 178.46(3) . .
N3 Cd1 S1 92.76(7) 1_655 .
N4 Cd1 S1 89.64(7) . .
Cl1 Cd1 S1 89.39(5) . .
Cl2 Cd1 S1 91.13(5) . .
N3 Cd1 S2 88.88(7) 1_655 1_655
N4 Cd1 S2 88.75(7) . 1_655
Cl1 Cd1 S2 89.94(4) . 1_655
Cl2 Cd1 S2 89.51(4) . 1_655
S1 Cd1 S2 178.25(3) . 1_655
C14 S1 Cd1 98.05(10) . .
C15 N4 Cd1 152.2(2) . .
C5 N1 C1 114.5(2) . .
C10 N2 C6 112.6(2) . .
C14 N3 Cd1 149.3(3) . 1_455
C15 S2 Cd1 98.51(9) . 1_455
N1 C1 C2 111.0(2) . .
C1 C2 C3 111.7(3) . .
C2 C3 C11 113.6(3) . .
C2 C3 C4 107.9(2) . .
C11 C3 C4 113.3(2) . .
C5 C4 C3 111.5(3) . .
N1 C5 C4 111.2(3) . .
N2 C6 C7 110.7(2) . .
C6 C7 C8 111.7(3) . .
C9 C8 C7 108.5(2) . .
C9 C8 C13 113.4(2) . .
C7 C8 C13 112.0(3) . .
C10 C9 C8 112.1(2) . .
N2 C10 C9 110.9(3) . .
C3 C11 C12 112.1(3) . .
C13 C12 C11 115.2(3) . .
C12 C13 C8 113.3(3) . .
N3 C14 S1 178.5(3) . .
N4 C15 S2 178.0(3) . .

loop_
_geom_bond_atom_site_label_1
_geom_bond_atom_site_label_2
_geom_bond_distance
_geom_bond_site_symmetry_2
Cd1 N3 2.314(3) 1_655
Cd1 N4 2.335(3) .
Cd1 Cl1 2.5762(12) .
Cd1 Cl2 2.6095(12) .
Cd1 S1 2.7571(13) .
Cd1 S2 2.7763(12) 1_655
S1 C14 1.636(3) .
N4 C15 1.151(4) .
N1 C5 1.490(4) .
N1 C1 1.492(4) .
N2 C10 1.491(4) .
N2 C6 1.492(4) .
N3 C14 1.146(4) .
N3 Cd1 2.314(3) 1_455
S2 C15 1.636(3) .
S2 Cd1 2.7763(12) 1_455
C1 C2 1.515(4) .
C2 C3 1.518(4) .
C3 C11 1.523(4) .
C3 C4 1.530(4) .
C4 C5 1.511(4) .
C6 C7 1.513(5) .
C7 C8 1.526(4) .
C8 C9 1.520(4) .
C8 C13 1.526(4) .
C9 C10 1.511(4) .
C11 C12 1.529(4) .
C12 C13 1.511(4) .
